data_7158083
loop_
_publ_author_name
'Lee, Kyu Ree'
'Jung, Da Jung'
'Ahn, Subin'
'Kim, Ji Won'
'Lee, Sang-Gi'

_publ_section_title
;
 Catalyst-controlled divergent transformations of
 <i>N</i>-sulfonyl-1,2,3-triazoles into isoquinolin-3-ones and
 2-aminoindanones.
;
_journal_issue 23
_journal_name_full 'Organic &amp; biomolecular chemistry'
_journal_page_first 5093
_journal_page_last 5097
_journal_paper_doi 10.1039/d1ob00708d
_journal_volume 19
_journal_year 2021
_chemical_formula_sum 'C18 H17 N O3 S'
_chemical_formula_weight 327.38
_space_group_crystal_system triclinic
_space_group_IT_number 2
_space_group_name_Hall '-P 1'
_space_group_name_H-M_alt 'P -1'
_atom_sites_solution_hydrogens geom
_audit_block_doi 10.5517/ccdc.csd.cc21546l
_audit_creation_method SHELXL-2013
_audit_update_record
;
2018-11-28 deposited with the CCDC.	2021-05-18 downloaded from the CCDC.
;
_cell_angle_alpha 64.5184(10)
_cell_angle_beta 74.1018(11)
_cell_angle_gamma 69.7646(10)
_cell_formula_units_Z 2
_cell_length_a 9.4401(2)
_cell_length_b 9.7860(2)
_cell_length_c 10.7338(2)
_cell_measurement_reflns_used 8642
_cell_measurement_temperature 296(2)
_cell_measurement_theta_max 24.7565
_cell_measurement_theta_min 2.5398
_cell_volume 830.67(3)
_computing_cell_refinement 'SAINT V8.34A (Bruker AXS Inc., 2013)'
_computing_data_collection 'Bruker Instrument Service v2013.12.0.0'
_computing_data_reduction 'SAINT V8.34A (Bruker AXS Inc., 2013)'
_computing_structure_refinement 'SHELXL-2013 (Sheldrick, 2013)'
_diffrn_ambient_temperature 296(2)
_diffrn_detector_area_resol_mean 8.3333
_diffrn_measured_fraction_theta_full 1.000
_diffrn_measured_fraction_theta_max 0.993
_diffrn_measurement_device_type 'Bruker APEX-II CCD'
_diffrn_measurement_method '\f and \w scans'
_diffrn_radiation_type MoK\a
_diffrn_radiation_wavelength 0.71073
_diffrn_reflns_av_R_equivalents 0.0338
_diffrn_reflns_av_unetI/netI 0.0228
_diffrn_reflns_Laue_measured_fraction_full 1.000
_diffrn_reflns_Laue_measured_fraction_max 0.993
_diffrn_reflns_limit_h_max 12
_diffrn_reflns_limit_h_min -12
_diffrn_reflns_limit_k_max 13
_diffrn_reflns_limit_k_min -13
_diffrn_reflns_limit_l_max 14
_diffrn_reflns_limit_l_min -14
_diffrn_reflns_number 29279
_diffrn_reflns_point_group_measured_fraction_full 1.000
_diffrn_reflns_point_group_measured_fraction_max 0.993
_diffrn_reflns_theta_full 25.242
_diffrn_reflns_theta_max 28.535
_diffrn_reflns_theta_min 2.125
_exptl_absorpt_coefficient_mu 0.209
_exptl_absorpt_correction_T_max 0.98
_exptl_absorpt_correction_T_min 0.92
_exptl_absorpt_correction_type multi-scan
_exptl_absorpt_process_details 'SADABS V2012/1 (Bruker AXS Inc.)'
_exptl_crystal_colour colourless
_exptl_crystal_density_diffrn 1.309
_exptl_crystal_density_method 'not measured'
_exptl_crystal_description plate
_exptl_crystal_F_000 344
_exptl_crystal_size_max 0.280
_exptl_crystal_size_mid 0.200
_exptl_crystal_size_min 0.100
_refine_diff_density_max 0.330
_refine_diff_density_min -0.285
_refine_diff_density_rms 0.043
_refine_ls_extinction_method none
_refine_ls_goodness_of_fit_ref 1.028
_refine_ls_hydrogen_treatment constr
_refine_ls_matrix_type full
_refine_ls_number_parameters 209
_refine_ls_number_reflns 4207
_refine_ls_number_restraints 0
_refine_ls_restrained_S_all 1.028
_refine_ls_R_factor_all 0.0685
_refine_ls_R_factor_gt 0.0451
_refine_ls_shift/su_max 0.000
_refine_ls_shift/su_mean 0.000
_refine_ls_structure_factor_coef Fsqd
_refine_ls_weighting_details 'w=1/[\s^2^(Fo^2^)+(0.0569P)^2^+0.2196P] where P=(Fo^2^+2Fc^2^)/3'
_refine_ls_weighting_scheme calc
_refine_ls_wR_factor_gt 0.1092
_refine_ls_wR_factor_ref 0.1243
_reflns_Friedel_coverage 0.000
_reflns_number_gt 3102
_reflns_number_total 4207
_reflns_threshold_expression 'I > 2\s(I)'
_cod_data_source_file d1ob00708d2.cif
_cod_data_source_block ye783P-1
_cod_depositor_comments 'Adding full bibliography for 7158083--7158084.cif.'
_cod_database_code 7158083
_shelx_space_group_comment
;
The symmetry employed for this shelxl refinement is uniquely defined
by the following loop, which should always be used as a source of
symmetry information in preference to the above space-group names.
They are only intended as comments.
;
_shelx_estimated_absorpt_t_min 0.944
_shelx_estimated_absorpt_t_max 0.979
_shelxl_version_number 2013-4

loop_
_space_group_symop_operation_xyz
'x, y, z'
'-x, -y, -z'

loop_
_atom_site_label
_atom_site_type_symbol
_atom_site_fract_x
_atom_site_fract_y
_atom_site_fract_z
_atom_site_U_iso_or_equiv
_atom_site_adp_type
_atom_site_occupancy
_atom_site_site_symmetry_order
_atom_site_calc_flag
_atom_site_refinement_flags_posn
_atom_site_refinement_flags_adp
_atom_site_refinement_flags_occupancy
_atom_site_disorder_assembly
_atom_site_disorder_group
C1 C 0.1587(2) 0.06208(19) -0.02512(18) 0.0471(4) Uani 1 1 d . . . . .
C2 C 0.28845(19) -0.0753(2) -0.02439(19) 0.0474(4) Uani 1 1 d . . . . .
C3 C 0.3358(2) -0.1531(2) -0.1167(2) 0.0611(5) Uani 1 1 d . . . . .
H3 H 0.2842 -0.1200 -0.1913 0.073 Uiso 1 1 calc R U . . .
C4 C 0.4616(2) -0.2809(2) -0.0940(3) 0.0703(6) Uani 1 1 d . . . . .
H4 H 0.4961 -0.3347 -0.1546 0.084 Uiso 1 1 calc R U . . .
C5 C 0.5371(2) -0.3298(2) 0.0175(3) 0.0672(6) Uani 1 1 d . . . . .
H5 H 0.6209 -0.4170 0.0315 0.081 Uiso 1 1 calc R U . . .
C6 C 0.4907(2) -0.2522(2) 0.1083(2) 0.0580(5) Uani 1 1 d . . . . .
H6 H 0.5426 -0.2862 0.1829 0.070 Uiso 1 1 calc R U . . .
C7 C 0.36466(18) -0.12193(19) 0.08680(18) 0.0456(4) Uani 1 1 d . . . . .
C8 C 0.2969(2) -0.0126(2) 0.16679(17) 0.0476(4) Uani 1 1 d . . . . .
H8 H 0.3598 0.0609 0.1352 0.057 Uiso 1 1 calc R U . . .
C9 C 0.14059(19) 0.07954(19) 0.11391(17) 0.0448(4) Uani 1 1 d . . . . .
H9 H 0.0648 0.0246 0.1793 0.054 Uiso 1 1 calc R U . . .
C10 C 0.2877(2) -0.0940(2) 0.3222(2) 0.0647(5) Uani 1 1 d . . . . .
H10 H 0.2226 -0.1595 0.3677 0.078 Uiso 1 1 calc R U . . .
C11 C 0.3640(3) -0.0798(3) 0.3980(2) 0.0882(8) Uani 1 1 d . . . . .
H11A H 0.4301 -0.0154 0.3562 0.106 Uiso 1 1 calc R U . . .
H11B H 0.3524 -0.1341 0.4941 0.106 Uiso 1 1 calc R U . . .
C12 C 0.06269(18) 0.33853(19) 0.30806(17) 0.0440(4) Uani 1 1 d . . . . .
C13 C 0.0845(2) 0.2356(2) 0.44247(19) 0.0583(5) Uani 1 1 d . . . . .
H13 H 0.0482 0.1466 0.4831 0.070 Uiso 1 1 calc R U . . .
C14 C 0.1616(3) 0.2672(3) 0.5159(2) 0.0690(6) Uani 1 1 d . . . . .
H14 H 0.1760 0.1987 0.6067 0.083 Uiso 1 1 calc R U . . .
C15 C 0.2175(2) 0.3985(3) 0.4570(2) 0.0631(5) Uani 1 1 d . . . . .
C16 C 0.1951(2) 0.4987(3) 0.3213(2) 0.0649(5) Uani 1 1 d . . . . .
H16 H 0.2334 0.5865 0.2794 0.078 Uiso 1 1 calc R U . . .
C17 C 0.1170(2) 0.4703(2) 0.2473(2) 0.0564(5) Uani 1 1 d . . . . .
H17 H 0.1011 0.5395 0.1570 0.068 Uiso 1 1 calc R U . . .
C18 C 0.2996(3) 0.4318(3) 0.5391(3) 0.0952(9) Uani 1 1 d . . . . .
H18A H 0.2847 0.3650 0.6356 0.143 Uiso 1 1 calc R U . . .
H18B H 0.2596 0.5396 0.5303 0.143 Uiso 1 1 calc R U . . .
H18C H 0.4067 0.4120 0.5036 0.143 Uiso 1 1 calc R U . . .
N1 N 0.08210(17) 0.24268(16) 0.09899(15) 0.0504(4) Uani 1 1 d . . . . .
H1 H 0.1147 0.3111 0.0234 0.061 Uiso 1 1 calc R U . . .
O1 O 0.07961(17) 0.14661(16) -0.11513(14) 0.0665(4) Uani 1 1 d . . . . .
O2 O -0.13135(14) 0.45605(15) 0.13757(14) 0.0602(4) Uani 1 1 d . . . . .
O3 O -0.11027(15) 0.18302(17) 0.30722(14) 0.0635(4) Uani 1 1 d . . . . .
S1 S -0.03953(5) 0.30536(5) 0.21361(4) 0.04627(14) Uani 1 1 d . . . . .

loop_
_atom_site_aniso_label
_atom_site_aniso_U_11
_atom_site_aniso_U_22
_atom_site_aniso_U_33
_atom_site_aniso_U_23
_atom_site_aniso_U_13
_atom_site_aniso_U_12
C1 0.0488(9) 0.0406(9) 0.0517(9) -0.0122(7) -0.0163(8) -0.0111(7)
C2 0.0453(9) 0.0415(9) 0.0564(10) -0.0158(8) -0.0120(8) -0.0122(7)
C3 0.0602(12) 0.0563(11) 0.0780(13) -0.0328(10) -0.0176(10) -0.0126(9)
C4 0.0620(13) 0.0576(12) 0.1024(17) -0.0448(12) -0.0101(12) -0.0108(10)
C5 0.0478(11) 0.0468(10) 0.1004(17) -0.0266(11) -0.0121(11) -0.0049(8)
C6 0.0434(10) 0.0499(10) 0.0686(12) -0.0084(9) -0.0142(9) -0.0115(8)
C7 0.0389(8) 0.0409(8) 0.0517(9) -0.0090(7) -0.0083(7) -0.0136(7)
C8 0.0469(9) 0.0469(9) 0.0434(9) -0.0072(7) -0.0116(7) -0.0143(7)
C9 0.0442(9) 0.0399(8) 0.0451(9) -0.0095(7) -0.0096(7) -0.0107(7)
C10 0.0579(11) 0.0642(12) 0.0479(10) -0.0050(9) -0.0101(9) -0.0067(9)
C11 0.0772(16) 0.119(2) 0.0504(12) -0.0243(13) -0.0209(11) -0.0054(15)
C12 0.0404(8) 0.0459(9) 0.0403(8) -0.0150(7) -0.0076(7) -0.0053(7)
C13 0.0675(12) 0.0558(11) 0.0430(9) -0.0096(8) -0.0123(8) -0.0143(9)
C14 0.0793(14) 0.0721(14) 0.0472(10) -0.0190(10) -0.0273(10) -0.0003(11)
C15 0.0528(11) 0.0704(13) 0.0738(13) -0.0428(11) -0.0245(10) 0.0071(10)
C16 0.0650(13) 0.0609(12) 0.0762(14) -0.0261(11) -0.0200(11) -0.0168(10)
C17 0.0624(12) 0.0522(10) 0.0508(10) -0.0118(8) -0.0160(9) -0.0141(9)
C18 0.0881(18) 0.106(2) 0.120(2) -0.0704(18) -0.0531(17) 0.0080(15)
N1 0.0612(9) 0.0405(7) 0.0416(7) -0.0113(6) -0.0031(7) -0.0127(7)
O1 0.0765(9) 0.0566(8) 0.0615(8) -0.0192(7) -0.0342(7) 0.0033(7)
O2 0.0510(7) 0.0603(8) 0.0628(8) -0.0205(7) -0.0240(6) 0.0022(6)
O3 0.0593(8) 0.0765(9) 0.0575(8) -0.0211(7) 0.0005(6) -0.0330(7)
S1 0.0416(2) 0.0502(3) 0.0434(2) -0.01435(18) -0.00942(17) -0.00930(18)

loop_
_atom_type_symbol
_atom_type_description
_atom_type_scat_dispersion_real
_atom_type_scat_dispersion_imag
_atom_type_scat_source
C C 0.0033 0.0016 'International Tables Vol C Tables 4.2.6.8 and 6.1.1.4'
H H 0.0000 0.0000 'International Tables Vol C Tables 4.2.6.8 and 6.1.1.4'
N N 0.0061 0.0033 'International Tables Vol C Tables 4.2.6.8 and 6.1.1.4'
O O 0.0106 0.0060 'International Tables Vol C Tables 4.2.6.8 and 6.1.1.4'
S S 0.1246 0.1234 'International Tables Vol C Tables 4.2.6.8 and 6.1.1.4'

loop_
_geom_angle_atom_site_label_1
_geom_angle_atom_site_label_2
_geom_angle_atom_site_label_3
_geom_angle
_geom_angle_site_symmetry_1
_geom_angle_site_symmetry_3
_geom_angle_publ_flag
O1 C1 C2 128.33(17) . . ?
O1 C1 C9 125.23(16) . . ?
C2 C1 C9 106.44(14) . . ?
C7 C2 C3 121.90(17) . . ?
C7 C2 C1 109.66(15) . . ?
C3 C2 C1 128.44(16) . . ?
C4 C3 C2 117.87(19) . . ?
C4 C3 H3 121.1 . . ?
C2 C3 H3 121.1 . . ?
C3 C4 C5 120.7(2) . . ?
C3 C4 H4 119.6 . . ?
C5 C4 H4 119.6 . . ?
C6 C5 C4 121.35(19) . . ?
C6 C5 H5 119.3 . . ?
C4 C5 H5 119.3 . . ?
C5 C6 C7 118.93(19) . . ?
C5 C6 H6 120.5 . . ?
C7 C6 H6 120.5 . . ?
C2 C7 C6 119.20(17) . . ?
C2 C7 C8 111.84(14) . . ?
C6 C7 C8 128.92(16) . . ?
C10 C8 C7 114.39(15) . . ?
C10 C8 C9 114.80(15) . . ?
C7 C8 C9 102.25(13) . . ?
C10 C8 H8 108.4 . . ?
C7 C8 H8 108.4 . . ?
C9 C8 H8 108.4 . . ?
N1 C9 C1 111.04(13) . . ?
N1 C9 C8 118.03(15) . . ?
C1 C9 C8 105.13(14) . . ?
N1 C9 H9 107.4 . . ?
C1 C9 H9 107.4 . . ?
C8 C9 H9 107.4 . . ?
C11 C10 C8 124.8(2) . . ?
C11 C10 H10 117.6 . . ?
C8 C10 H10 117.6 . . ?
C10 C11 H11A 120.0 . . ?
C10 C11 H11B 120.0 . . ?
H11A C11 H11B 120.0 . . ?
C17 C12 C13 120.70(17) . . ?
C17 C12 S1 119.10(13) . . ?
C13 C12 S1 120.18(14) . . ?
C12 C13 C14 118.91(19) . . ?
C12 C13 H13 120.5 . . ?
C14 C13 H13 120.5 . . ?
C15 C14 C13 121.46(18) . . ?
C15 C14 H14 119.3 . . ?
C13 C14 H14 119.3 . . ?
C14 C15 C16 118.23(18) . . ?
C14 C15 C18 120.7(2) . . ?
C16 C15 C18 121.1(2) . . ?
C17 C16 C15 121.1(2) . . ?
C17 C16 H16 119.4 . . ?
C15 C16 H16 119.4 . . ?
C12 C17 C16 119.57(18) . . ?
C12 C17 H17 120.2 . . ?
C16 C17 H17 120.2 . . ?
C15 C18 H18A 109.5 . . ?
C15 C18 H18B 109.5 . . ?
H18A C18 H18B 109.5 . . ?
C15 C18 H18C 109.5 . . ?
H18A C18 H18C 109.5 . . ?
H18B C18 H18C 109.5 . . ?
C9 N1 S1 124.80(12) . . ?
C9 N1 H1 117.6 . . ?
S1 N1 H1 117.6 . . ?
O3 S1 O2 119.84(8) . . ?
O3 S1 N1 107.52(8) . . ?
O2 S1 N1 106.47(8) . . ?
O3 S1 C12 108.33(8) . . ?
O2 S1 C12 106.50(8) . . ?
N1 S1 C12 107.64(8) . . ?

loop_
_geom_bond_atom_site_label_1
_geom_bond_atom_site_label_2
_geom_bond_distance
_geom_bond_site_symmetry_2
_geom_bond_publ_flag
C1 O1 1.2064(19) . ?
C1 C2 1.471(2) . ?
C1 C9 1.531(2) . ?
C2 C7 1.387(2) . ?
C2 C3 1.390(3) . ?
C3 C4 1.380(3) . ?
C3 H3 0.9300 . ?
C4 C5 1.381(3) . ?
C4 H4 0.9300 . ?
C5 C6 1.375(3) . ?
C5 H5 0.9300 . ?
C6 C7 1.394(2) . ?
C6 H6 0.9300 . ?
C7 C8 1.519(3) . ?
C8 C10 1.500(3) . ?
C8 C9 1.553(2) . ?
C8 H8 0.9800 . ?
C9 N1 1.448(2) . ?
C9 H9 0.9800 . ?
C10 C11 1.298(3) . ?
C10 H10 0.9300 . ?
C11 H11A 0.9300 . ?
C11 H11B 0.9300 . ?
C12 C17 1.379(3) . ?
C12 C13 1.381(2) . ?
C12 S1 1.7607(17) . ?
C13 C14 1.388(3) . ?
C13 H13 0.9300 . ?
C14 C15 1.384(3) . ?
C14 H14 0.9300 . ?
C15 C16 1.387(3) . ?
C15 C18 1.510(3) . ?
C16 C17 1.380(3) . ?
C16 H16 0.9300 . ?
C17 H17 0.9300 . ?
C18 H18A 0.9600 . ?
C18 H18B 0.9600 . ?
C18 H18C 0.9600 . ?
N1 S1 1.6114(15) . ?
N1 H1 0.8600 . ?
O2 S1 1.4352(13) . ?
O3 S1 1.4280(13) . ?
